data_7154027
loop_
_publ_author_name
'Ding, Chunyong'
'Wang, Lili'
'Chen, Haijun'
'Wild, Christopher'
'Ye, Na'
'Ding, Ye'
'Wang, Tianzhi'
'White, Mark A.'
'Shen, Qiang'
'Zhou, Jia'

_publ_section_title
;
 ent-Kaurane-based regio- and stereoselective inverse electron demand
 hetero-Diels-Alder reactions: synthesis of dihydropyran-fused
 diterpenoids.
;
_journal_issue 42
_journal_name_full 'Organic &amp; biomolecular chemistry'
_journal_page_first 8442
_journal_page_last 8452
_journal_paper_doi 10.1039/c4ob01040j
_journal_volume 12
_journal_year 2014
_chemical_absolute_configuration ad
_chemical_compound_source 'Chemical Synthesis'
_chemical_formula_moiety 'C42 H52 O13, C H4 O, 2(H2 O)'
_chemical_formula_sum 'C43 H60 O16'
_chemical_formula_weight 832.94
_space_group_IT_number 19
_symmetry_cell_setting orthorhombic
_symmetry_space_group_name_Hall 'P 2ac 2ab'
_symmetry_space_group_name_H-M 'P 21 21 21'
_atom_sites_solution_hydrogens difmap
_atom_sites_solution_primary direct
_cell_angle_alpha 90
_cell_angle_beta 90
_cell_angle_gamma 90
_cell_formula_units_Z 4
_cell_length_a 10.0540(15)
_cell_length_b 16.853(2)
_cell_length_c 23.794(3)
_cell_measurement_reflns_used 989
_cell_measurement_temperature 263
_cell_measurement_theta_max 132
_cell_measurement_theta_min 9
_cell_volume 4031.7(9)
_computing_cell_refinement 'SAINT (Siemens ,1995)'
_computing_data_collection 'SMART (Siemens, 1993)'
_computing_data_reduction 'SAINT (Siemens ,1995)'
_computing_molecular_graphics 'CAMERON (Watkin et al., 1996)'
_computing_publication_material 'CRYSTALS (Betteridge et al., 2003)'
_computing_structure_refinement 'CRYSTALS (Betteridge et al., 2003)'
_computing_structure_solution 'SHELXS 86 (Sheldrick, 1986)'
_diffrn_ambient_temperature 263
_diffrn_measured_fraction_theta_full 0.996
_diffrn_measured_fraction_theta_max 0.996
_diffrn_measurement_device Area
_diffrn_measurement_device_type 'Bruker SMART'
_diffrn_measurement_method \w/2\q
_diffrn_radiation_monochromator graphite
_diffrn_radiation_type 'Cu K\a'
_diffrn_radiation_wavelength 1.54180
_diffrn_reflns_av_R_equivalents 0.045
_diffrn_reflns_limit_h_max 11
_diffrn_reflns_limit_h_min -9
_diffrn_reflns_limit_k_max 20
_diffrn_reflns_limit_k_min -18
_diffrn_reflns_limit_l_max 23
_diffrn_reflns_limit_l_min -28
_diffrn_reflns_number 24449
_diffrn_reflns_theta_full 66.760
_diffrn_reflns_theta_max 66.760
_diffrn_reflns_theta_min 3.213
_diffrn_standards_number 0
_exptl_absorpt_coefficient_mu 0.870
_exptl_absorpt_correction_T_max 0.9167
_exptl_absorpt_correction_T_min 0.9167
_exptl_absorpt_correction_type none
_exptl_crystal_colour colourless
_exptl_crystal_density_diffrn 1.372
_exptl_crystal_density_method 'not measured'
_exptl_crystal_description rod
_exptl_crystal_F_000 1784
_exptl_crystal_size_max 0.500
_exptl_crystal_size_mid 0.100
_exptl_crystal_size_min 0.100
_refine_diff_density_max 0.19
_refine_diff_density_min -0.23
_refine_ls_abs_structure_details 'Flack (1983), 2966 Friedel-pairs'
_refine_ls_abs_structure_Flack 0.03(10)
_refine_ls_extinction_coef 140(30)
_refine_ls_extinction_method 'Larson (1970), Equation 22'
_refine_ls_goodness_of_fit_ref 1.0046
_refine_ls_hydrogen_treatment constr
_refine_ls_matrix_type full
_refine_ls_number_parameters 534
_refine_ls_number_reflns 6879
_refine_ls_number_restraints 0
_refine_ls_R_factor_all 0.0337
_refine_ls_R_factor_gt 0.0334
_refine_ls_shift/su_max 0.0005014
_refine_ls_shift/su_mean 0.0000440
_refine_ls_structure_factor_coef Fsqd
_refine_ls_weighting_details
;
 Method= Modified Sheldrick 
 w=1/[\s^2^(F^2^) + ( 0.07P)^2^ + 0.50P] 
 ,where P=(max(Fo^2^,0) + 2Fc^2^)/3 
;
_refine_ls_weighting_scheme calc
_refine_ls_wR_factor_all 0.0922
_refine_ls_wR_factor_gt 0.0918
_refine_ls_wR_factor_ref 0.0922
_reflns_limit_h_max 11
_reflns_limit_h_min -11
_reflns_limit_k_max 20
_reflns_limit_k_min 0
_reflns_limit_l_max 28
_reflns_limit_l_min 0
_reflns_number_gt 6780
_reflns_number_total 6950
_reflns_threshold_expression I>2.0\s(I)
_oxford_diffrn_Wilson_B_factor 3.21
_oxford_diffrn_Wilson_scale 0.08
_oxford_refine_ls_r_factor_ref 0.0337
_oxford_refine_ls_scale 3.42(4)
_oxford_reflns_number_all 6879
_oxford_reflns_threshold_expression_ref I>-93.0\s(I)
_cod_data_source_file c4ob01040j2.cif
_cod_data_source_block 1
_cod_depositor_comments
;
The following automatic conversions were performed:

'_symmetry_cell_setting' value 'Orthorhombic' changed to
'orthorhombic' according to
/usr/data/users/saulius/crontab/automatic-downloads/rss-feeds/RSC/lib/dictionaries/cif_core.dic
dictionary named 'cif_core.dic' version 2.4.2 from
2011-04-26.

'_atom_sites_solution_primary' value 'Direct' changed to
'direct' according to
/usr/data/users/saulius/crontab/automatic-downloads/rss-feeds/RSC/lib/dictionaries/cif_core.dic
dictionary named 'cif_core.dic' version 2.4.2 from 2011-04-26.

Automatic conversion script
Id: cif_fix_values 2281 2013-09-26 08:29:07Z andrius 

 Adding full bibliography for 7154027--7154028.cif.
;
_cod_original_cell_volume 4031.5(9)
_cod_original_sg_symbol_Hall 'P 2ac 2ab '
_cod_original_sg_symbol_H-M 'P 21 21 21 '
_cod_database_code 7154027

loop_
_symmetry_equiv_pos_as_xyz
x,y,z
x+1/2,-y+1/2,-z
-x,y+1/2,-z+1/2
-x+1/2,-y,z+1/2

loop_
_atom_site_label
_atom_site_type_symbol
_atom_site_fract_x
_atom_site_fract_y
_atom_site_fract_z
_atom_site_U_iso_or_equiv
_atom_site_occupancy
_atom_site_adp_type
_atom_site_refinement_flags_posn
O1 O -0.79162(11) -0.51251(5) -0.36108(4) 0.0288 1.0000 Uani .
C2 C -0.78922(14) -0.57775(8) -0.39720(6) 0.0257 1.0000 Uani .
O3 O -0.67965(11) -0.63105(6) -0.38869(4) 0.0317 1.0000 Uani .
C4 C -0.81504(16) -0.65913(8) -0.37651(7) 0.0323 1.0000 Uani .
C5 C -0.84186(19) -0.67245(9) -0.31509(7) 0.0378 1.0000 Uani .
C6 C -0.79728(19) -0.60290(9) -0.27931(6) 0.0363 1.0000 Uani .
C7 C -0.84586(15) -0.52484(9) -0.30430(6) 0.0293 1.0000 Uani .
C8 C -0.78831(15) -0.45447(9) -0.27074(6) 0.0294 1.0000 Uani .
O9 O -0.71704(14) -0.46555(7) -0.23047(5) 0.0470 1.0000 Uani .
C10 C -0.82826(15) -0.37104(8) -0.28801(6) 0.0271 1.0000 Uani .
C11 C -0.96423(15) -0.37254(8) -0.31878(6) 0.0271 1.0000 Uani .
C12 C -1.01848(16) -0.28725(9) -0.32119(6) 0.0321 1.0000 Uani .
O13 O -1.08558(13) -0.26970(7) -0.37204(5) 0.0455 1.0000 Uani .
C14 C -0.90380(16) -0.22973(9) -0.30894(6) 0.0306 1.0000 Uani .
O15 O -0.95097(13) -0.15312(6) -0.31605(5) 0.0393 1.0000 Uani .
O16 O -0.87125(13) -0.23851(6) -0.25060(4) 0.0375 1.0000 Uani .
C17 C -0.83149(18) -0.31771(9) -0.23560(6) 0.0345 1.0000 Uani .
H171 H -0.8975 -0.3374 -0.2093 0.0405 1.0000 Uiso R
H172 H -0.7441 -0.3163 -0.2192 0.0397 1.0000 Uiso R
C18 C -0.77258(15) -0.24594(8) -0.34128(5) 0.0267 1.0000 Uani .
C19 C -0.72476(15) -0.33462(8) -0.32932(6) 0.0270 1.0000 Uani .
C20 C -0.57833(17) -0.33758(10) -0.31118(8) 0.0406 1.0000 Uani .
C21 C -0.48712(18) -0.28820(11) -0.34846(9) 0.0452 1.0000 Uani .
C22 C -0.55309(18) -0.20964(10) -0.36904(8) 0.0423 1.0000 Uani .
C23 C -0.66121(17) -0.18691(9) -0.32660(7) 0.0354 1.0000 Uani .
O24 O -0.71130(13) -0.10890(6) -0.33789(6) 0.0453 1.0000 Uani .
H231 H -0.6352 -0.1933 -0.2882 0.0411 1.0000 Uiso R
C25 C -0.6336(2) -0.21977(10) -0.42178(7) 0.0427 1.0000 Uani .
C26 C -0.77101(17) -0.24133(8) -0.40537(6) 0.0328 1.0000 Uani .
O27 O -0.86210(14) -0.25672(7) -0.43726(4) 0.0449 1.0000 Uani .
C28 C -0.5988(3) -0.20795(15) -0.47503(10) 0.0691 1.0000 Uani .
H281 H -0.6616 -0.2157 -0.5048 0.0828 1.0000 Uiso R
H282 H -0.5115 -0.1919 -0.4824 0.0836 1.0000 Uiso R
H221 H -0.4867 -0.1674 -0.3715 0.0507 1.0000 Uiso R
H211 H -0.4575 -0.3196 -0.3816 0.0545 1.0000 Uiso R
H212 H -0.4105 -0.2743 -0.3264 0.0539 1.0000 Uiso R
H201 H -0.5495 -0.3926 -0.3106 0.0503 1.0000 Uiso R
H202 H -0.5740 -0.3174 -0.2732 0.0495 1.0000 Uiso R
H191 H -0.7328 -0.3644 -0.3648 0.0315 1.0000 Uiso R
H121 H -1.0819 -0.2811 -0.2915 0.0379 1.0000 Uiso R
C29 C -1.06215(16) -0.43673(9) -0.29694(7) 0.0338 1.0000 Uani .
C30 C -0.99941(16) -0.51946(9) -0.30692(7) 0.0343 1.0000 Uani .
H301 H -1.0262 -0.5363 -0.3436 0.0417 1.0000 Uiso R
H302 H -1.0333 -0.5552 -0.2804 0.0413 1.0000 Uiso R
C31 C -1.1920(2) -0.43257(12) -0.32987(10) 0.0533 1.0000 Uani .
H312 H -1.2495 -0.4782 -0.3186 0.0796 1.0000 Uiso R
H311 H -1.1767 -0.4378 -0.3689 0.0779 1.0000 Uiso R
H313 H -1.2402 -0.3840 -0.3213 0.0800 1.0000 Uiso R
C32 C -1.0938(2) -0.42935(12) -0.23370(8) 0.0516 1.0000 Uani .
H321 H -1.1595 -0.4681 -0.2240 0.0763 1.0000 Uiso R
H323 H -1.1315 -0.3780 -0.2246 0.0760 1.0000 Uiso R
H322 H -1.0138 -0.4373 -0.2097 0.0754 1.0000 Uiso R
H111 H -0.9460 -0.3875 -0.3585 0.0308 1.0000 Uiso R
H62 H -0.8369 -0.6072 -0.2423 0.0417 1.0000 Uiso R
H61 H -0.6973 -0.6004 -0.2751 0.0410 1.0000 Uiso R
H51 H -0.9376 -0.6819 -0.3113 0.0436 1.0000 Uiso R
H52 H -0.7908 -0.7198 -0.3026 0.0449 1.0000 Uiso R
C33 C -0.86447(19) -0.72256(9) -0.41607(7) 0.0401 1.0000 Uani .
C34 C -0.94017(17) -0.68992(9) -0.46715(7) 0.0374 1.0000 Uani .
C35 C -0.84879(16) -0.62739(9) -0.49564(6) 0.0303 1.0000 Uani .
C36 C -0.80628(15) -0.55418(8) -0.45901(6) 0.0261 1.0000 Uani .
C37 C -0.67113(15) -0.52618(8) -0.48404(5) 0.0263 1.0000 Uani .
C38 C -0.69472(16) -0.50375(8) -0.54835(6) 0.0293 1.0000 Uani .
C39 C -0.63829(19) -0.42028(9) -0.56025(7) 0.0384 1.0000 Uani .
O40 O -0.66074(16) -0.40616(8) -0.61868(6) 0.0581 1.0000 Uani .
C41 C -0.49112(19) -0.43182(10) -0.54687(7) 0.0401 1.0000 Uani .
C42 C -0.46272(18) -0.51141(10) -0.57412(6) 0.0395 1.0000 Uani .
C43 C -0.59189(17) -0.55302(9) -0.58040(6) 0.0328 1.0000 Uani .
O44 O -0.60881(13) -0.61618(7) -0.60485(5) 0.0437 1.0000 Uani .
C45 C -0.3465(2) -0.54142(13) -0.58973(8) 0.0533 1.0000 Uani .
H451 H -0.3416 -0.5908 -0.6083 0.0641 1.0000 Uiso R
H452 H -0.2661 -0.5149 -0.5824 0.0612 1.0000 Uiso R
C46 C -0.47177(19) -0.43314(11) -0.48251(7) 0.0426 1.0000 Uani .
C47 C -0.60003(18) -0.45911(9) -0.45240(6) 0.0367 1.0000 Uani .
H472 H -0.6616 -0.4131 -0.4499 0.0428 1.0000 Uiso R
H471 H -0.5764 -0.4759 -0.4140 0.0450 1.0000 Uiso R
H462 H -0.3963 -0.4660 -0.4728 0.0502 1.0000 Uiso R
H461 H -0.4454 -0.3784 -0.4686 0.0508 1.0000 Uiso R
H411 H -0.4360 -0.3902 -0.5632 0.0475 1.0000 Uiso R
H391 H -0.6772 -0.3786 -0.5392 0.0455 1.0000 Uiso R
C48 C -0.84453(18) -0.51266(9) -0.56194(6) 0.0342 1.0000 Uani .
C49 C -0.90015(17) -0.59621(10) -0.55210(6) 0.0362 1.0000 Uani .
O50 O -0.87425(14) -0.64923(8) -0.59759(5) 0.0481 1.0000 Uani .
H491 H -0.9945 -0.5880 -0.5505 0.0436 1.0000 Uiso R
O51 O -0.91270(12) -0.46086(7) -0.52358(4) 0.0384 1.0000 Uani .
C52 C -0.90712(17) -0.48653(9) -0.46614(6) 0.0323 1.0000 Uani .
H521 H -0.9918 -0.5030 -0.4547 0.0367 1.0000 Uiso R
H522 H -0.8789 -0.4414 -0.4442 0.0381 1.0000 Uiso R
O53 O -0.87821(14) -0.48799(8) -0.61564(5) 0.0449 1.0000 Uani .
H371 H -0.6125 -0.5717 -0.4814 0.0294 1.0000 Uiso R
H351 H -0.7619 -0.6552 -0.5050 0.0354 1.0000 Uiso R
C54 C -0.9647(2) -0.75959(11) -0.50754(9) 0.0519 1.0000 Uani .
H541 H -1.0065 -0.8001 -0.4864 0.0759 1.0000 Uiso R
H542 H -1.0224 -0.7454 -0.5379 0.0749 1.0000 Uiso R
H543 H -0.8801 -0.7775 -0.5231 0.0762 1.0000 Uiso R
C55 C -1.07515(19) -0.65797(12) -0.44811(8) 0.0477 1.0000 Uani .
H552 H -1.1304 -0.7010 -0.4347 0.0708 1.0000 Uiso R
H553 H -1.1254 -0.6292 -0.4770 0.0705 1.0000 Uiso R
H551 H -1.0668 -0.6229 -0.4147 0.0711 1.0000 Uiso R
H331 H -0.7868 -0.7531 -0.4294 0.0491 1.0000 Uiso R
H332 H -0.9207 -0.7577 -0.3965 0.0473 1.0000 Uiso R
O56 O -0.44043(16) -0.50415(11) -0.21396(9) 0.0781 1.0000 Uani .
H562 H -0.4585 -0.5214 -0.2475 0.1167 1.0000 Uiso R
H561 H -0.5210 -0.4956 -0.2087 0.1157 1.0000 Uiso R
O57 O -1.1016(3) -0.66804(16) -0.67134(12) 0.1164 1.0000 Uani .
O58 O -0.4587(2) -0.58539(19) -0.32087(10) 0.1092 1.0000 Uani .
C59 C -0.3623(4) -0.6403(2) -0.34094(17) 0.1003 1.0000 Uani .
H531 H -0.8176 -0.4552 -0.6207 0.0671 1.0000 Uiso R
H401 H -0.6172 -0.3682 -0.6294 0.0866 1.0000 Uiso R
H131 H -1.0196 -0.2678 -0.3947 0.0671 1.0000 Uiso R
H571 H -1.0274 -0.6751 -0.6544 0.1754 1.0000 Uiso R
H572 H -1.1003 -0.6213 -0.6850 0.1756 1.0000 Uiso R
H151 H -0.8824 -0.1247 -0.3176 0.0581 1.0000 Uiso R
H501 H -0.7930 -0.6453 -0.6034 0.0714 1.0000 Uiso R
H241 H -0.6567 -0.0824 -0.3186 0.0670 1.0000 Uiso R
H591 H -0.3397 -0.6252 -0.3785 0.1525 1.0000 Uiso R
H581 H -0.5294 -0.5990 -0.3385 0.1627 1.0000 Uiso R
H592 H -0.4048 -0.6917 -0.3426 0.1515 1.0000 Uiso R
H593 H -0.2831 -0.6399 -0.3169 0.1502 1.0000 Uiso R

loop_
_atom_site_aniso_label
_atom_site_aniso_U_11
_atom_site_aniso_U_22
_atom_site_aniso_U_33
_atom_site_aniso_U_23
_atom_site_aniso_U_13
_atom_site_aniso_U_12
O1 0.0380(6) 0.0277(5) 0.0205(5) 0.0026(4) 0.0070(4) -0.0007(4)
C2 0.0259(7) 0.0288(6) 0.0223(6) 0.0006(5) 0.0053(5) -0.0006(5)
O3 0.0309(6) 0.0329(5) 0.0313(5) 0.0048(4) 0.0060(4) 0.0031(4)
C4 0.0332(8) 0.0304(7) 0.0334(7) 0.0056(6) 0.0068(6) 0.0014(6)
C5 0.0448(9) 0.0331(7) 0.0355(8) 0.0110(6) 0.0114(7) 0.0003(7)
C6 0.0453(9) 0.0384(7) 0.0253(7) 0.0112(6) 0.0068(7) 0.0061(7)
C7 0.0323(8) 0.0355(7) 0.0203(6) 0.0057(5) 0.0062(6) 0.0031(6)
C8 0.0296(8) 0.0399(8) 0.0187(6) 0.0060(5) 0.0014(6) 0.0057(6)
O9 0.0577(8) 0.0493(6) 0.0342(6) 0.0057(5) -0.0176(6) 0.0088(6)
C10 0.0283(8) 0.0354(7) 0.0176(6) 0.0004(5) -0.0010(5) 0.0042(6)
C11 0.0269(7) 0.0350(7) 0.0193(6) 0.0012(5) 0.0020(5) 0.0062(6)
C12 0.0273(8) 0.0399(8) 0.0290(7) 0.0033(6) 0.0031(6) 0.0091(6)
O13 0.0378(6) 0.0516(6) 0.0472(7) 0.0127(5) -0.0150(5) 0.0067(5)
C14 0.0353(8) 0.0355(7) 0.0211(6) -0.0010(5) 0.0028(6) 0.0092(6)
O15 0.0408(6) 0.0338(5) 0.0434(6) -0.0005(5) 0.0036(5) 0.0113(5)
O16 0.0520(7) 0.0407(5) 0.0198(4) -0.0052(4) 0.0041(5) 0.0116(5)
C17 0.0436(9) 0.0424(8) 0.0176(6) -0.0011(6) -0.0005(6) 0.0053(7)
C18 0.0289(7) 0.0298(7) 0.0215(6) -0.0012(5) -0.0002(5) 0.0044(6)
C19 0.0291(8) 0.0295(6) 0.0224(6) 0.0013(5) 0.0009(6) 0.0041(6)
C20 0.0303(8) 0.0439(8) 0.0477(9) 0.0028(7) -0.0058(7) 0.0088(7)
C21 0.0292(9) 0.0437(8) 0.0628(11) -0.0050(8) 0.0037(8) 0.0006(7)
C22 0.0355(9) 0.0370(8) 0.0545(10) -0.0018(7) 0.0081(8) -0.0050(7)
C23 0.0360(9) 0.0328(7) 0.0375(8) -0.0056(6) -0.0036(7) 0.0014(7)
O24 0.0440(7) 0.0315(5) 0.0604(8) -0.0081(5) -0.0074(6) 0.0005(5)
C25 0.0522(11) 0.0372(7) 0.0386(8) 0.0007(7) 0.0177(8) 0.0004(7)
C26 0.0449(9) 0.0284(7) 0.0250(7) -0.0004(5) 0.0058(7) 0.0036(6)
O27 0.0554(8) 0.0554(7) 0.0238(5) 0.0004(5) -0.0062(5) -0.0026(6)
C28 0.0809(17) 0.0775(14) 0.0488(11) -0.0004(10) 0.0315(11) -0.0155(12)
C29 0.0283(8) 0.0416(8) 0.0316(7) 0.0028(6) 0.0082(6) 0.0026(6)
C30 0.0318(8) 0.0372(8) 0.0337(7) 0.0030(6) 0.0067(7) 0.0008(6)
C31 0.0322(9) 0.0539(10) 0.0738(13) 0.0057(9) -0.0024(9) 0.0003(8)
C32 0.0546(11) 0.0584(10) 0.0417(9) -0.0020(8) 0.0283(9) -0.0039(9)
C33 0.0470(10) 0.0298(7) 0.0434(9) 0.0032(6) 0.0068(8) -0.0064(7)
C34 0.0357(8) 0.0373(7) 0.0393(8) -0.0028(7) 0.0064(7) -0.0107(7)
C35 0.0291(7) 0.0320(6) 0.0299(7) -0.0034(6) 0.0045(6) -0.0034(6)
C36 0.0289(7) 0.0277(6) 0.0218(6) 0.0007(5) 0.0052(5) -0.0005(6)
C37 0.0311(8) 0.0296(6) 0.0181(6) 0.0003(5) 0.0039(5) -0.0026(6)
C38 0.0392(8) 0.0294(6) 0.0192(6) 0.0013(5) 0.0045(6) -0.0032(6)
C39 0.0525(10) 0.0321(7) 0.0307(7) 0.0071(6) 0.0031(7) -0.0061(7)
O40 0.0744(10) 0.0601(7) 0.0399(7) 0.0251(6) -0.0052(7) -0.0238(7)
C41 0.0507(10) 0.0407(8) 0.0289(8) 0.0027(6) 0.0098(7) -0.0169(7)
C42 0.0438(10) 0.0490(9) 0.0256(7) 0.0016(6) 0.0083(7) -0.0081(7)
C43 0.0430(9) 0.0386(7) 0.0169(6) 0.0021(6) 0.0050(6) -0.0008(7)
O44 0.0517(7) 0.0451(6) 0.0341(6) -0.0123(5) 0.0075(5) -0.0015(5)
C45 0.0473(11) 0.0646(11) 0.0479(10) 0.0001(9) 0.0098(9) -0.0023(9)
C46 0.0469(10) 0.0496(9) 0.0312(8) -0.0051(7) 0.0060(7) -0.0206(8)
C47 0.0454(9) 0.0418(8) 0.0228(7) -0.0047(6) 0.0065(7) -0.0133(7)
C48 0.0400(9) 0.0402(8) 0.0223(7) -0.0006(6) 0.0011(6) 0.0022(7)
C49 0.0351(8) 0.0461(8) 0.0275(7) -0.0057(6) 0.0015(7) -0.0058(7)
O50 0.0581(8) 0.0539(7) 0.0324(6) -0.0151(5) 0.0020(6) -0.0151(6)
O51 0.0464(7) 0.0452(6) 0.0237(5) 0.0026(4) 0.0005(5) 0.0125(5)
C52 0.0354(8) 0.0383(7) 0.0233(7) 0.0015(6) 0.0036(6) 0.0035(6)
O53 0.0527(8) 0.0584(7) 0.0235(5) 0.0036(5) -0.0059(5) 0.0002(6)
C54 0.0585(12) 0.0438(9) 0.0533(10) -0.0083(8) 0.0035(9) -0.0228(9)
C55 0.0355(9) 0.0562(10) 0.0515(10) -0.0003(8) 0.0068(8) -0.0093(8)
O56 0.0422(8) 0.0821(10) 0.1098(15) 0.0413(10) 0.0057(9) 0.0129(8)
O57 0.1075(18) 0.1140(17) 0.128(2) 0.0072(15) -0.0283(16) -0.0305(15)
O58 0.0601(12) 0.174(2) 0.0938(15) -0.0400(16) -0.0054(11) -0.0190(14)
C59 0.080(2) 0.113(2) 0.109(2) -0.011(2) -0.0123(19) 0.0029(19)

loop_
_atom_type_symbol
_atom_type_scat_dispersion_real
_atom_type_scat_dispersion_imag
_atom_type_scat_Cromer_Mann_a1
_atom_type_scat_Cromer_Mann_b1
_atom_type_scat_Cromer_Mann_a2
_atom_type_scat_Cromer_Mann_b2
_atom_type_scat_Cromer_Mann_a3
_atom_type_scat_Cromer_Mann_b3
_atom_type_scat_Cromer_Mann_a4
_atom_type_scat_Cromer_Mann_b4
_atom_type_scat_Cromer_Mann_c
_atom_type_scat_source
C 0.0181 0.0091 2.3100 20.8439 1.0200 10.2075 1.5886 0.5687 0.8650 51.6512 0.2156 'International Tables Vol C 4.2.6.8 and 6.1.1.4'
H 0.0000 0.0000 0.4930 10.5109 0.3229 26.1257 0.1402 3.1424 0.0408 57.7998 0.0030 'International Tables Vol C 4.2.6.8 and 6.1.1.4'
O 0.0492 0.0322 3.0485 13.2771 2.2868 5.7011 1.5463 0.3239 0.8670 32.9089 0.2508 'International Tables Vol C 4.2.6.8 and 6.1.1.4'

loop_
_geom_angle_atom_site_label_1
_geom_angle_atom_site_label_2
_geom_angle_atom_site_label_3
_geom_angle
_geom_angle_publ_flag
C2 O1 C7 117.42(10) yes
O1 C2 O3 114.78(11) yes
O1 C2 C4 121.47(12) yes
O3 C2 C4 60.53(9) yes
O1 C2 C36 112.62(11) yes
O3 C2 C36 112.54(11) yes
C4 C2 C36 122.65(12) yes
C2 O3 C4 61.23(9) yes
C2 C4 O3 58.25(9) yes
C2 C4 C5 119.55(13) yes
O3 C4 C5 113.94(13) yes
C2 C4 C33 120.45(13) yes
O3 C4 C33 114.22(13) yes
C5 C4 C33 116.22(13) yes
C4 C5 C6 112.18(12) yes
C4 C5 H51 106.9 no
C6 C5 H51 111.3 no
C4 C5 H52 108.5 no
C6 C5 H52 107.5 no
H51 C5 H52 110.5 no
C5 C6 C7 110.69(13) yes
C5 C6 H62 109.4 no
C7 C6 H62 106.7 no
C5 C6 H61 112.5 no
C7 C6 H61 108.8 no
H62 C6 H61 108.7 no
C6 C7 O1 111.18(11) yes
C6 C7 C8 109.97(12) yes
O1 C7 C8 103.16(11) yes
C6 C7 C30 112.70(13) yes
O1 C7 C30 108.93(12) yes
C8 C7 C30 110.49(12) yes
C7 C8 O9 120.87(13) yes
C7 C8 C10 118.20(12) yes
O9 C8 C10 120.88(14) yes
C8 C10 C11 110.22(12) yes
C8 C10 C17 109.10(11) yes
C11 C10 C17 111.95(12) yes
C8 C10 C19 111.03(12) yes
C11 C10 C19 107.31(11) yes
C17 C10 C19 107.20(12) yes
C10 C11 C12 108.35(12) yes
C10 C11 C29 114.35(12) yes
C12 C11 C29 116.02(12) yes
C10 C11 H111 106.8 no
C12 C11 H111 105.5 no
C29 C11 H111 105.0 no
C11 C12 O13 113.31(13) yes
C11 C12 C14 108.47(12) yes
O13 C12 C14 112.85(13) yes
C11 C12 H121 108.0 no
O13 C12 H121 106.9 no
C14 C12 H121 106.9 no
C12 O13 H131 100.2 no
C12 C14 O15 107.95(13) yes
C12 C14 O16 106.87(12) yes
O15 C14 O16 107.01(11) yes
C12 C14 C18 115.69(12) yes
O15 C14 C18 113.24(12) yes
O16 C14 C18 105.54(11) yes
C14 O15 H151 104.8 no
C14 O16 C17 113.55(10) yes
C10 C17 O16 110.30(11) yes
C10 C17 H171 109.7 no
O16 C17 H171 106.7 no
C10 C17 H172 109.0 no
O16 C17 H172 109.4 no
H171 C17 H172 111.8 no
C14 C18 C19 109.43(11) yes
C14 C18 C23 113.11(12) yes
C19 C18 C23 110.23(12) yes
C14 C18 C26 119.68(12) yes
C19 C18 C26 102.88(11) yes
C23 C18 C26 100.74(12) yes
C10 C19 C18 106.28(11) yes
C10 C19 C20 116.78(12) yes
C18 C19 C20 111.70(12) yes
C10 C19 H191 106.6 no
C18 C19 H191 107.4 no
C20 C19 H191 107.6 no
C19 C20 C21 113.32(14) yes
C19 C20 H201 108.8 no
C21 C20 H201 110.5 no
C19 C20 H202 107.1 no
C21 C20 H202 109.0 no
H201 C20 H202 108.0 no
C20 C21 C22 112.99(14) yes
C20 C21 H211 110.5 no
C22 C21 H211 109.3 no
C20 C21 H212 107.3 no
C22 C21 H212 107.7 no
H211 C21 H212 108.8 no
C21 C22 C23 107.87(14) yes
C21 C22 C25 113.25(14) yes
C23 C22 C25 101.34(14) yes
C21 C22 H221 110.3 no
C23 C22 H221 110.0 no
C25 C22 H221 113.6 no
C18 C23 C22 101.84(12) yes
C18 C23 O24 107.15(13) yes
C22 C23 O24 110.79(14) yes
C18 C23 H231 110.1 no
C22 C23 H231 114.1 no
O24 C23 H231 112.2 no
C23 O24 H241 98.9 no
C22 C25 C26 108.06(13) yes
C22 C25 C28 129.6(2) yes
C26 C25 C28 122.2(2) yes
C18 C26 C25 106.59(13) yes
C18 C26 O27 127.14(15) yes
C25 C26 O27 126.14(14) yes
C25 C28 H281 120.7 no
C25 C28 H282 118.0 no
H281 C28 H282 121.3 no
C11 C29 C30 108.52(12) yes
C11 C29 C31 109.81(13) yes
C30 C29 C31 108.14(14) yes
C11 C29 C32 113.66(14) yes
C30 C29 C32 107.82(13) yes
C31 C29 C32 108.73(16) yes
C7 C30 C29 116.92(13) yes
C7 C30 H301 107.5 no
C29 C30 H301 107.0 no
C7 C30 H302 107.3 no
C29 C30 H302 109.1 no
H301 C30 H302 108.8 no
C29 C31 H312 108.8 no
C29 C31 H311 111.2 no
H312 C31 H311 106.6 no
C29 C31 H313 111.0 no
H312 C31 H313 107.6 no
H311 C31 H313 111.4 no
C29 C32 H321 108.8 no
C29 C32 H323 111.7 no
H321 C32 H323 106.6 no
C29 C32 H322 112.5 no
H321 C32 H322 109.1 no
H323 C32 H322 107.9 no
C4 C33 C34 113.78(13) yes
C4 C33 H331 108.0 no
C34 C33 H331 109.0 no
C4 C33 H332 109.6 no
C34 C33 H332 108.6 no
H331 C33 H332 107.8 no
C33 C34 C35 107.16(13) yes
C33 C34 C54 107.49(14) yes
C35 C34 C54 109.87(13) yes
C33 C34 C55 109.37(15) yes
C35 C34 C55 114.54(14) yes
C54 C34 C55 108.19(15) yes
C34 C35 C36 116.85(12) yes
C34 C35 C49 114.57(13) yes
C36 C35 C49 108.00(12) yes
C34 C35 H351 106.9 no
C36 C35 H351 104.5 no
C49 C35 H351 104.9 no
C2 C36 C35 111.06(11) yes
C2 C36 C37 110.36(12) yes
C35 C36 C37 105.27(11) yes
C2 C36 C52 111.86(11) yes
C35 C36 C52 110.03(12) yes
C37 C36 C52 108.01(11) yes
C36 C37 C38 108.01(11) yes
C36 C37 C47 116.25(11) yes
C38 C37 C47 111.44(11) yes
C36 C37 H371 105.5 no
C38 C37 H371 109.8 no
C47 C37 H371 105.6 no
C37 C38 C39 109.73(12) yes
C37 C38 C43 104.44(12) yes
C39 C38 C43 98.91(12) yes
C37 C38 C48 108.80(12) yes
C39 C38 C48 114.08(13) yes
C43 C38 C48 120.07(12) yes
C38 C39 O40 105.80(13) yes
C38 C39 C41 101.66(13) yes
O40 C39 C41 112.19(15) yes
C38 C39 H391 115.3 no
O40 C39 H391 109.0 no
C41 C39 H391 112.6 no
C39 O40 H401 110.5 no
C39 C41 C42 101.89(14) yes
C39 C41 C46 109.34(14) yes
C42 C41 C46 112.80(15) yes
C39 C41 H411 112.1 no
C42 C41 H411 111.1 no
C46 C41 H411 109.5 no
C41 C42 C43 107.23(14) yes
C41 C42 C45 128.52(17) yes
C43 C42 C45 124.24(16) yes
C38 C43 C42 106.55(13) yes
C38 C43 O44 127.92(15) yes
C42 C43 O44 125.47(15) yes
C42 C45 H451 121.0 no
C42 C45 H452 121.6 no
H451 C45 H452 117.4 no
C41 C46 C47 111.12(14) yes
C41 C46 H462 110.1 no
C47 C46 H462 112.6 no
C41 C46 H461 110.1 no
C47 C46 H461 109.0 no
H462 C46 H461 103.7 no
C46 C47 C37 111.81(12) yes
C46 C47 H472 109.1 no
C37 C47 H472 108.3 no
C46 C47 H471 108.1 no
C37 C47 H471 110.8 no
H472 C47 H471 108.6 no
C38 C48 C49 114.34(13) yes
C38 C48 O51 105.82(12) yes
C49 C48 O51 106.68(13) yes
C38 C48 O53 113.65(13) yes
C49 C48 O53 109.09(13) yes
O51 C48 O53 106.68(13) yes
C48 C49 C35 109.02(12) yes
C48 C49 O50 113.12(13) yes
C35 C49 O50 112.87(14) yes
C48 C49 H491 103.5 no
C35 C49 H491 110.4 no
O50 C49 H491 107.5 no
C49 O50 H501 104.8 no
C48 O51 C52 113.78(11) yes
C36 C52 O51 110.80(12) yes
C36 C52 H521 110.4 no
O51 C52 H521 109.3 no
C36 C52 H522 109.4 no
O51 C52 H522 106.8 no
H521 C52 H522 110.1 no
C48 O53 H531 98.9 no
C34 C54 H541 106.9 no
C34 C54 H542 112.2 no
H541 C54 H542 108.1 no
C34 C54 H543 109.5 no
H541 C54 H543 111.5 no
H542 C54 H543 108.6 no
C34 C55 H552 110.1 no
C34 C55 H553 115.0 no
H552 C55 H553 107.8 no
C34 C55 H551 111.8 no
H552 C55 H551 103.4 no
H553 C55 H551 108.0 no
H562 O56 H561 89.6 no
H571 O57 H572 107.1 no
C59 O58 H581 103.2 no
O58 C59 H591 107.6 no
O58 C59 H592 107.2 no
H591 C59 H592 107.7 no
O58 C59 H593 110.7 no
H591 C59 H593 110.6 no
H592 C59 H593 112.8 no

loop_
_geom_bond_atom_site_label_1
_geom_bond_atom_site_label_2
_geom_bond_distance
_geom_bond_publ_flag
O1 C2 1.3957(17) yes
O1 C7 1.4716(15) yes
C2 O3 1.4357(17) yes
C2 C4 1.4800(19) yes
C2 C36 1.5331(18) yes
O3 C4 1.4699(19) yes
C4 C5 1.503(2) yes
C4 C33 1.508(2) yes
C5 C6 1.516(2) yes
C5 H51 0.980 no
C5 H52 0.994 no
C6 C7 1.524(2) yes
C6 H62 0.969 no
C6 H61 1.011 no
C7 C8 1.542(2) yes
C7 C30 1.548(2) yes
C8 O9 1.2110(19) yes
C8 C10 1.519(2) yes
C10 C11 1.551(2) yes
C10 C17 1.5375(18) yes
C10 C19 1.557(2) yes
C11 C12 1.538(2) yes
C11 C29 1.552(2) yes
C11 H111 0.994 no
C12 O13 1.4164(19) yes
C12 C14 1.534(2) yes
C12 H121 0.958 no
O13 H131 0.856 no
C14 O15 1.3857(18) yes
C14 O16 1.4339(17) yes
C14 C18 1.552(2) yes
O15 H151 0.840 no
O16 C17 1.4384(19) yes
C17 H171 0.970 no
C17 H172 0.962 no
C18 C19 1.5955(19) yes
C18 C23 1.538(2) yes
C18 C26 1.5269(18) yes
C19 C20 1.535(2) yes
C19 H191 0.986 no
C20 C21 1.523(3) yes
C20 H201 0.971 no
C20 H202 0.966 no
C21 C22 1.560(2) yes
C21 H211 0.994 no
C21 H212 0.961 no
C22 C23 1.532(2) yes
C22 C25 1.503(3) yes
C22 H221 0.977 no
C23 O24 1.4333(19) yes
C23 H231 0.958 no
O24 H241 0.843 no
C25 C26 1.481(2) yes
C25 C28 1.329(3) yes
C26 O27 1.217(2) yes
C28 H281 0.957 no
C28 H282 0.936 no
C29 C30 1.549(2) yes
C29 C31 1.524(3) yes
C29 C32 1.543(2) yes
C30 H301 0.957 no
C30 H302 0.936 no
C31 H312 0.998 no
C31 H311 0.946 no
C31 H313 0.972 no
C32 H321 0.957 no
C32 H323 0.970 no
C32 H322 0.995 no
C33 C34 1.536(3) yes
C33 H331 0.987 no
C33 H332 0.942 no
C34 C35 1.554(2) yes
C34 C54 1.537(2) yes
C34 C55 1.529(3) yes
C35 C36 1.5699(19) yes
C35 C49 1.532(2) yes
C35 H351 1.016 no
C36 C37 1.5567(19) yes
C36 C52 1.535(2) yes
C37 C38 1.5941(18) yes
C37 C47 1.535(2) yes
C37 H371 0.970 no
C38 C39 1.543(2) yes
C38 C43 1.530(2) yes
C38 C48 1.548(2) yes
C39 O40 1.428(2) yes
C39 C41 1.526(3) yes
C39 H391 0.947 no
O40 H401 0.817 no
C41 C42 1.517(2) yes
C41 C46 1.544(2) yes
C41 H411 0.975 no
C42 C43 1.483(2) yes
C42 C45 1.326(3) yes
C43 O44 1.2249(19) yes
C45 H451 0.943 no
C45 H452 0.940 no
C46 C47 1.539(2) yes
C46 H462 0.968 no
C46 H461 1.016 no
C47 H472 0.994 no
C47 H471 0.984 no
C48 C49 1.533(2) yes
C48 O51 1.4369(19) yes
C48 O53 1.3857(19) yes
C49 O50 1.4273(19) yes
C49 H491 0.960 no
O50 H501 0.831 no
O51 C52 1.4346(18) yes
C52 H521 0.935 no
C52 H522 0.966 no
O53 H531 0.831 no
C54 H541 0.947 no
C54 H542 0.957 no
C54 H543 0.976 no
C55 H552 0.967 no
C55 H553 0.982 no
C55 H551 0.995 no
O56 H562 0.869 no
O56 H561 0.832 no
O57 H571 0.855 no
O57 H572 0.852 no
O58 C59 1.422(4) yes
O58 H581 0.856 no
C59 H591 0.957 no
C59 H592 0.968 no
C59 H593 0.981 no

loop_
_geom_hbond_atom_site_label_D
_geom_hbond_atom_site_label_H
_geom_hbond_atom_site_label_A
_geom_hbond_site_symmetry_A
_geom_hbond_angle_DHA
_geom_hbond_distance_DH
_geom_hbond_distance_HA
_geom_hbond_distance_DA
_geom_hbond_publ_flag
C17 H171 C32 . 125.79(5) 0.970 2.575 3.240(2) yes
C28 H282 O27 2_544 126.02(7) 0.936 2.580 3.221(2) yes
C41 H411 O27 2_544 148.34(4) 0.975 2.585 3.453(2) yes
O56 H562 O58 . 163.29(9) 0.869 2.051 2.895(2) yes
O56 H561 O9 . 156.68(6) 0.832 2.100 2.883(2) yes
O56 H561 O53 4_345 121.24(5) 0.832 2.451 2.969(2) yes
O53 H531 C39 . 129.14(5) 0.831 2.381 2.976(2) yes
O53 H531 O40 . 162.44(6) 0.831 1.782 2.586(2) yes
O40 H401 O13 2_544 147.57(5) 0.817 2.346 3.066(2) yes
O40 H401 O15 2_544 137.61(5) 0.817 2.145 2.803(2) yes
O13 H131 C26 . 145.97(4) 0.856 2.551 3.296(2) yes
O13 H131 O27 . 172.60(5) 0.856 1.888 2.739(2) yes
O57 H571 O50 . 156.28(9) 0.855 2.096 2.899(2) yes
O57 H572 O56 4_344 169.49(8) 0.852 2.261 3.103(2) yes
O15 H151 C23 . 120.06(5) 0.840 2.468 2.979(2) yes
O15 H151 O24 . 151.24(5) 0.840 1.807 2.575(2) yes
O50 H501 O44 . 166.73(5) 0.831 1.916 2.732(2) yes
O24 H241 O56 3_454 165.28(8) 0.843 1.815 2.639(2) yes
O58 H581 O3 . 172.46(7) 0.856 2.000 2.851(2) yes
